data_7249599
loop_
_publ_author_name
'Yin, Dangyue'
'Yang, Boqian'
'Lv, Hongyu'
'Song, Siwei'
'Wang, Yi'
'Zhang, Qinghua'

_publ_section_title
;
 3,5-Dinitro-1-(3,3,3-trifluoropropyl)-1H-pyrazol-4-amine as insensitive
 and thermostable energetic melt-castable materials
;
_journal_name_full CrystEngComm
_journal_paper_doi 10.1039/D4CE01036A
_journal_year 2024
_chemical_formula_moiety 'C6 H6 F3 N5 O4'
_chemical_formula_sum 'C6 H6 F3 N5 O4'
_chemical_formula_weight 269.16
_space_group_crystal_system orthorhombic
_space_group_IT_number 29
_space_group_name_Hall 'P 2c -2ac'
_space_group_name_H-M_alt 'P c a 21'
_atom_sites_solution_hydrogens geom
_atom_sites_solution_primary dual
_audit_creation_date 2022-10-17
_audit_creation_method
;
Olex2 1.2
(compiled 2018.05.29 svn.r3508 for OlexSys, GUI svn.r5506)
;
_audit_update_record
;
2024-11-13 deposited with the CCDC.	2024-11-14 downloaded from the CCDC.
;
_cell_angle_alpha 90
_cell_angle_beta 90
_cell_angle_gamma 90
_cell_formula_units_Z 8
_cell_length_a 11.6467(3)
_cell_length_b 5.65600(10)
_cell_length_c 31.9545(12)
_cell_measurement_reflns_used 2495
_cell_measurement_temperature 293
_cell_measurement_theta_max 74.8320
_cell_measurement_theta_min 7.7140
_cell_volume 2104.96(10)
_computing_molecular_graphics 'Olex2 (Dolomanov et al., 2009)'
_computing_publication_material 'Olex2 (Dolomanov et al., 2009)'
_computing_structure_refinement 'ShelXL (Sheldrick, 2015)'
_computing_structure_solution 'ShelXT (Sheldrick, 2015)'
_diffrn_ambient_temperature 293
_diffrn_measured_fraction_theta_full 0.996
_diffrn_measured_fraction_theta_max 0.979
_diffrn_measurement_device_type 'multiwire proportional'
_diffrn_measurement_method 'phi and omega scans'
_diffrn_radiation_monochromator graphite
_diffrn_radiation_type CuK\a
_diffrn_radiation_wavelength 1.54178
_diffrn_reflns_av_R_equivalents 0.0507
_diffrn_reflns_av_unetI/netI 0.0680
_diffrn_reflns_Laue_measured_fraction_full 0.996
_diffrn_reflns_Laue_measured_fraction_max 0.979
_diffrn_reflns_limit_h_max 14
_diffrn_reflns_limit_h_min -13
_diffrn_reflns_limit_k_max 5
_diffrn_reflns_limit_k_min -7
_diffrn_reflns_limit_l_max 38
_diffrn_reflns_limit_l_min -40
_diffrn_reflns_number 8708
_diffrn_reflns_point_group_measured_fraction_full 0.837
_diffrn_reflns_point_group_measured_fraction_max 0.794
_diffrn_reflns_theta_full 67.679
_diffrn_reflns_theta_max 77.503
_diffrn_reflns_theta_min 5.538
_exptl_absorpt_coefficient_mu 1.565
_exptl_absorpt_correction_type none
_exptl_crystal_colour 'clear light colourless'
_exptl_crystal_colour_lustre clear
_exptl_crystal_colour_modifier light
_exptl_crystal_colour_primary colourless
_exptl_crystal_density_diffrn 1.699
_exptl_crystal_description block
_exptl_crystal_F_000 1088
_exptl_crystal_size_max 0.02
_exptl_crystal_size_mid 0.02
_exptl_crystal_size_min 0.02
_refine_diff_density_max 0.346
_refine_diff_density_min -0.255
_refine_diff_density_rms 0.060
_refine_ls_abs_structure_details
;
 Flack x determined using 865 quotients [(I+)-(I-)]/[(I+)+(I-)]
 (Parsons, Flack and Wagner, Acta Cryst. B69 (2013) 249-259).
;
_refine_ls_abs_structure_Flack 0.5(3)
_refine_ls_extinction_method none
_refine_ls_goodness_of_fit_ref 1.056
_refine_ls_hydrogen_treatment constr
_refine_ls_matrix_type full
_refine_ls_number_parameters 325
_refine_ls_number_reflns 3559
_refine_ls_number_restraints 1
_refine_ls_restrained_S_all 1.055
_refine_ls_R_factor_all 0.0785
_refine_ls_R_factor_gt 0.0664
_refine_ls_shift/su_max 0.000
_refine_ls_shift/su_mean 0.000
_refine_ls_structure_factor_coef Fsqd
_refine_ls_weighting_details 'w=1/[\s^2^(Fo^2^)+(0.1020P)^2^+0.7985P] where P=(Fo^2^+2Fc^2^)/3'
_refine_ls_weighting_scheme calc
_refine_ls_wR_factor_gt 0.1828
_refine_ls_wR_factor_ref 0.1933
_reflns_Friedel_coverage 0.590
_reflns_Friedel_fraction_full 0.671
_reflns_Friedel_fraction_max 0.601
_reflns_number_gt 2881
_reflns_number_total 3559
_reflns_threshold_expression 'I > 2\s(I)'
_cod_data_source_file d4ce01036a2.cif
_cod_data_source_block 1
_cod_database_code 7249599
_shelx_shelxl_version_number 2017/1
_shelx_space_group_comment
;
The symmetry employed for this shelxl refinement is uniquely defined
by the following loop, which should always be used as a source of
symmetry information in preference to the above space-group names.
They are only intended as comments.
;
_shelx_estimated_absorpt_t_max 0.969
_shelx_estimated_absorpt_t_min 0.969
_olex2_refinement_description
;
1. Fixed Uiso
 At 1.2 times of:
  All C(H,H) groups, All N(H,H) groups
2.a Secondary CH2 refined with riding coordinates:
 C00U(H00C,H00D), C00V(H00E,H00F), C00X(H00I,H00J), C00Y(H00K,H00L)
2.b X=CH2 refined with riding coordinates:
 N00L(H00A,H00B), N00M(H00G,H00H)
;
_olex2_submission_special_instructions 'No special instructions were received'

loop_
_space_group_symop_operation_xyz
'x, y, z'
'-x, -y, z+1/2'
'x+1/2, -y, z'
'-x+1/2, y, z+1/2'

loop_
_atom_site_label
_atom_site_type_symbol
_atom_site_fract_x
_atom_site_fract_y
_atom_site_fract_z
_atom_site_U_iso_or_equiv
_atom_site_adp_type
_atom_site_occupancy
_atom_site_site_symmetry_order
_atom_site_calc_flag
_atom_site_refinement_flags_posn
_atom_site_refinement_flags_adp
_atom_site_refinement_flags_occupancy
_atom_site_disorder_assembly
_atom_site_disorder_group
N001 N 0.3465(4) 0.2821(8) 0.62746(18) 0.0462(11) Uani 1 1 d . . . . .
O002 O 0.5934(5) -0.0588(12) 0.7102(3) 0.0782(18) Uani 1 1 d . . . . .
N003 N 0.6032(4) 0.7826(8) 0.37246(18) 0.0479(12) Uani 1 1 d . . . . .
N005 N 0.5514(5) 1.1166(10) 0.3271(2) 0.0584(15) Uani 1 1 d . . . . .
O006 O 0.2265(5) 0.6953(9) 0.6471(2) 0.0727(14) Uani 1 1 d . . . . .
O007 O 0.3156(6) 0.7113(10) 0.7060(2) 0.0800(17) Uani 1 1 d . . . . .
O008 O 0.4807(5) 1.1952(9) 0.3525(2) 0.0736(15) Uani 1 1 d . . . . .
N009 N 0.6734(4) 0.6009(8) 0.37181(18) 0.0483(12) Uani 1 1 d . . . . .
N00A N 0.5509(5) -0.0711(11) 0.6754(2) 0.0625(16) Uani 1 1 d . . . . .
O00B O 0.8252(5) 0.2695(10) 0.3495(2) 0.0849(17) Uani 1 1 d . . . . .
N00C N 0.8064(5) 0.4298(11) 0.3245(2) 0.0588(14) Uani 1 1 d . . . . .
N00D N 0.4146(4) 0.0954(8) 0.62783(19) 0.0515(12) Uani 1 1 d . . . . .
O00F O 0.5683(6) -0.2336(9) 0.6511(2) 0.0818(17) Uani 1 1 d . . . . .
O00G O 0.5726(6) 1.2150(11) 0.2933(2) 0.0853(18) Uani 1 1 d . . . . .
F00H F 0.5267(4) 0.4291(16) 0.5660(3) 0.115(2) Uani 1 1 d . . . . .
N00I N 0.2956(5) 0.6194(10) 0.6725(2) 0.0598(15) Uani 1 1 d . . . . .
O00J O 0.8495(6) 0.4442(13) 0.2895(3) 0.0824(19) Uani 1 1 d . . . . .
C00K C 0.6141(5) 0.9128(9) 0.3365(2) 0.0464(14) Uani 1 1 d . . . . .
N00L N 0.4808(6) 0.3735(12) 0.7261(2) 0.0673(16) Uani 1 1 d . . . . .
H00A H 0.454935 0.499913 0.737751 0.081 Uiso 1 1 calc R . . . .
H00B H 0.532301 0.290249 0.738539 0.081 Uiso 1 1 calc R . . . .
N00M N 0.7359(6) 0.8737(12) 0.2739(2) 0.0691(17) Uani 1 1 d . . . . .
H00G H 0.710874 1.001269 0.262483 0.083 Uiso 1 1 calc R . . . .
H00H H 0.787069 0.789836 0.261401 0.083 Uiso 1 1 calc R . . . .
C00N C 0.6961(5) 0.8068(10) 0.3106(2) 0.0487(14) Uani 1 1 d . . . . .
C00O C 0.4406(5) 0.3061(10) 0.6885(2) 0.0499(14) Uani 1 1 d . . . . .
C00P C 0.7270(5) 0.6106(9) 0.3353(2) 0.0467(13) Uani 1 1 d . . . . .
C00Q C 0.4713(5) 0.1060(9) 0.6645(2) 0.0475(13) Uani 1 1 d . . . . .
C00U C 0.2808(5) 0.3313(12) 0.5895(3) 0.0573(16) Uani 1 1 d . . . . .
H00C H 0.203410 0.375562 0.597509 0.069 Uiso 1 1 calc R . . . .
H00D H 0.275730 0.187061 0.573219 0.069 Uiso 1 1 calc R . . . .
C00V C 0.3289(8) 0.5204(17) 0.5626(4) 0.073(3) Uani 1 1 d . . . . .
H00E H 0.340617 0.660151 0.579647 0.088 Uiso 1 1 calc R . . . .
H00F H 0.272361 0.559897 0.541428 0.088 Uiso 1 1 calc R . . . .
C00W C 0.3583(5) 0.4144(12) 0.6635(2) 0.0493(14) Uani 1 1 d . . . . .
C00X C 0.5371(6) 0.8288(16) 0.4108(3) 0.0669(19) Uani 1 1 d . . . . .
H00I H 0.534052 0.685904 0.427526 0.080 Uiso 1 1 calc R . . . .
H00J H 0.459068 0.871490 0.403327 0.080 Uiso 1 1 calc R . . . .
C00Y C 0.5913(9) 1.0302(19) 0.4368(4) 0.080(3) Uani 1 1 d . . . . .
H00K H 0.607431 1.161823 0.418296 0.096 Uiso 1 1 calc R . . . .
H00L H 0.535134 1.083742 0.457152 0.096 Uiso 1 1 calc R . . . .
C4 C 0.4400(9) 0.463(3) 0.5410(3) 0.097(4) Uani 1 1 d . . . . .
F0AA F 0.4327(7) 0.265(3) 0.5202(4) 0.189(6) Uani 1 1 d . . . . .
F2 F 0.4663(10) 0.615(4) 0.5140(5) 0.222(9) Uani 1 1 d . . . . .
C0AA C 0.6957(9) 0.970(2) 0.4589(6) 0.102(4) Uani 1 1 d . . . . .
F1 F 0.7831(4) 0.9267(15) 0.4331(3) 0.114(2) Uani 1 1 d . . . . .
F1AA F 0.6897(7) 0.763(2) 0.4805(4) 0.174(5) Uani 1 1 d . . . . .
F4 F 0.7338(11) 1.135(3) 0.4839(4) 0.200(6) Uani 1 1 d . . . . .

loop_
_atom_site_aniso_label
_atom_site_aniso_U_11
_atom_site_aniso_U_22
_atom_site_aniso_U_33
_atom_site_aniso_U_23
_atom_site_aniso_U_13
_atom_site_aniso_U_12
N001 0.036(2) 0.048(2) 0.055(3) -0.003(2) -0.001(2) 0.0023(19)
O002 0.070(3) 0.073(3) 0.092(5) 0.024(4) -0.028(4) -0.006(3)
N003 0.038(2) 0.047(2) 0.059(3) 0.002(2) 0.003(2) 0.0029(19)
N005 0.047(3) 0.054(3) 0.074(4) 0.001(3) -0.011(3) -0.002(2)
O006 0.058(3) 0.062(2) 0.098(4) -0.004(3) -0.006(3) 0.011(2)
O007 0.090(4) 0.068(3) 0.082(4) -0.023(3) 0.012(3) 0.016(3)
O008 0.052(2) 0.059(2) 0.110(4) 0.003(3) -0.004(3) 0.016(2)
N009 0.047(2) 0.038(2) 0.060(3) 0.004(2) 0.003(3) 0.0013(19)
N00A 0.050(3) 0.048(3) 0.090(5) 0.007(3) 0.002(3) -0.016(2)
O00B 0.077(3) 0.063(3) 0.115(5) -0.007(3) -0.012(4) 0.023(3)
N00C 0.042(2) 0.056(3) 0.079(4) -0.020(3) 0.001(3) 0.005(2)
N00D 0.044(2) 0.044(2) 0.067(3) -0.003(2) -0.001(3) -0.003(2)
O00F 0.081(4) 0.056(3) 0.109(5) 0.002(3) 0.010(3) 0.017(3)
O00G 0.086(4) 0.079(4) 0.091(5) 0.033(3) -0.005(3) 0.004(3)
F00H 0.053(3) 0.168(6) 0.123(6) -0.001(5) -0.007(4) -0.017(3)
N00I 0.053(3) 0.052(3) 0.074(4) -0.012(3) 0.008(3) 0.003(2)
O00J 0.069(3) 0.078(3) 0.100(5) -0.030(4) 0.028(4) -0.002(3)
C00K 0.041(3) 0.029(2) 0.068(4) 0.007(2) -0.004(3) -0.001(2)
N00L 0.067(4) 0.077(3) 0.058(4) -0.004(3) -0.010(3) -0.009(3)
N00M 0.074(4) 0.066(3) 0.068(4) 0.009(3) 0.015(3) -0.006(3)
C00N 0.039(3) 0.051(3) 0.056(4) -0.002(3) 0.001(3) -0.012(2)
C00O 0.044(3) 0.050(3) 0.055(4) 0.002(3) 0.004(3) -0.008(3)
C00P 0.042(2) 0.036(2) 0.061(4) -0.006(2) -0.003(3) 0.004(2)
C00Q 0.038(2) 0.041(2) 0.064(4) 0.005(2) 0.002(3) -0.005(2)
C00U 0.041(3) 0.062(3) 0.069(4) -0.008(3) -0.009(3) 0.000(3)
C00V 0.052(4) 0.095(6) 0.073(7) 0.021(4) 0.000(5) 0.011(4)
C00W 0.035(2) 0.059(3) 0.055(4) 0.001(3) 0.001(3) 0.000(3)
C00X 0.044(3) 0.094(5) 0.063(5) 0.000(4) 0.007(3) 0.004(4)
C00Y 0.079(5) 0.096(6) 0.065(6) -0.019(5) 0.001(6) 0.007(5)
C4 0.070(6) 0.183(12) 0.037(4) -0.005(5) 0.018(5) -0.014(6)
F0AA 0.087(5) 0.344(17) 0.136(7) -0.128(10) 0.026(5) -0.001(7)
F2 0.142(8) 0.35(2) 0.171(11) 0.158(14) 0.068(8) 0.031(10)
C0AA 0.062(5) 0.119(8) 0.124(11) -0.014(7) 0.016(7) -0.004(5)
F1 0.052(2) 0.161(6) 0.129(6) -0.018(5) 0.002(3) -0.023(3)
F1AA 0.085(4) 0.266(12) 0.170(9) 0.125(9) -0.025(5) -0.023(6)
F4 0.147(8) 0.279(14) 0.175(11) -0.122(11) -0.068(8) -0.002(9)

loop_
_atom_type_symbol
_atom_type_description
_atom_type_scat_dispersion_real
_atom_type_scat_dispersion_imag
_atom_type_scat_source
C C 0.0181 0.0091 'International Tables Vol C Tables 4.2.6.8 and 6.1.1.4'
H H 0.0000 0.0000 'International Tables Vol C Tables 4.2.6.8 and 6.1.1.4'
F F 0.0727 0.0534 'International Tables Vol C Tables 4.2.6.8 and 6.1.1.4'
N N 0.0311 0.0180 'International Tables Vol C Tables 4.2.6.8 and 6.1.1.4'
O O 0.0492 0.0322 'International Tables Vol C Tables 4.2.6.8 and 6.1.1.4'

loop_
_geom_angle_atom_site_label_1
_geom_angle_atom_site_label_2
_geom_angle_atom_site_label_3
_geom_angle
_geom_angle_site_symmetry_1
_geom_angle_site_symmetry_3
_geom_angle_publ_flag
N00D N001 C00U 118.3(5) . . ?
N00D N001 C00W 111.5(5) . . ?
C00W N001 C00U 129.9(5) . . ?
N009 N003 C00K 110.4(5) . . ?
N009 N003 C00X 118.6(6) . . ?
C00K N003 C00X 130.7(5) . . ?
O008 N005 O00G 122.8(6) . . ?
O008 N005 C00K 120.2(6) . . ?
O00G N005 C00K 116.9(7) . . ?
N003 N009 C00P 106.0(5) . . ?
O002 N00A O00F 123.8(8) . . ?
O002 N00A C00Q 117.0(7) . . ?
O00F N00A C00Q 119.0(7) . . ?
O00B N00C O00J 124.6(7) . . ?
O00B N00C C00P 119.3(7) . . ?
O00J N00C C00P 116.1(7) . . ?
N001 N00D C00Q 105.5(5) . . ?
O006 N00I C00W 119.8(6) . . ?
O007 N00I O006 124.3(6) . . ?
O007 N00I C00W 115.9(7) . . ?
N003 C00K N005 125.0(6) . . ?
N003 C00K C00N 109.2(5) . . ?
C00N C00K N005 125.8(6) . . ?
H00A N00L H00B 120.0 . . ?
C00O N00L H00A 120.0 . . ?
C00O N00L H00B 120.0 . . ?
H00G N00M H00H 120.0 . . ?
C00N N00M H00G 120.0 . . ?
C00N N00M H00H 120.0 . . ?
C00K C00N C00P 100.5(6) . . ?
N00M C00N C00K 130.1(6) . . ?
N00M C00N C00P 129.5(6) . . ?
N00L C00O C00Q 128.6(6) . . ?
N00L C00O C00W 129.0(6) . . ?
C00W C00O C00Q 102.4(6) . . ?
N009 C00P N00C 119.5(6) . . ?
N009 C00P C00N 113.9(5) . . ?
C00N C00P N00C 126.6(6) . . ?
N00A C00Q C00O 126.9(6) . . ?
N00D C00Q N00A 120.5(6) . . ?
N00D C00Q C00O 112.6(5) . . ?
N001 C00U H00C 108.5 . . ?
N001 C00U H00D 108.5 . . ?
N001 C00U C00V 114.9(6) . . ?
H00C C00U H00D 107.5 . . ?
C00V C00U H00C 108.5 . . ?
C00V C00U H00D 108.5 . . ?
C00U C00V H00E 108.3 . . ?
C00U C00V H00F 108.3 . . ?
C00U C00V C4 115.8(9) . . ?
H00E C00V H00F 107.4 . . ?
C4 C00V H00E 108.3 . . ?
C4 C00V H00F 108.3 . . ?
N001 C00W N00I 124.7(6) . . ?
N001 C00W C00O 108.0(6) . . ?
C00O C00W N00I 127.3(7) . . ?
N003 C00X H00I 109.3 . . ?
N003 C00X H00J 109.3 . . ?
N003 C00X C00Y 111.5(7) . . ?
H00I C00X H00J 108.0 . . ?
C00Y C00X H00I 109.3 . . ?
C00Y C00X H00J 109.3 . . ?
C00X C00Y H00K 108.4 . . ?
C00X C00Y H00L 108.4 . . ?
H00K C00Y H00L 107.4 . . ?
C0AA C00Y C00X 115.7(9) . . ?
C0AA C00Y H00K 108.4 . . ?
C0AA C00Y H00L 108.4 . . ?
F00H C4 C00V 114.6(9) . . ?
F00H C4 F0AA 103.7(13) . . ?
F0AA C4 C00V 111.3(10) . . ?
F2 C4 F00H 109.4(11) . . ?
F2 C4 C00V 112.1(13) . . ?
F2 C4 F0AA 104.8(14) . . ?
F1 C0AA C00Y 112.7(15) . . ?
F1 C0AA F1AA 101.2(11) . . ?
F1AA C0AA C00Y 113.9(10) . . ?
F4 C0AA C00Y 114.7(12) . . ?
F4 C0AA F1 104.5(10) . . ?
F4 C0AA F1AA 108.7(17) . . ?

loop_
_geom_bond_atom_site_label_1
_geom_bond_atom_site_label_2
_geom_bond_distance
_geom_bond_site_symmetry_2
_geom_bond_publ_flag
N001 N00D 1.321(7) . ?
N001 C00U 1.460(10) . ?
N001 C00W 1.380(9) . ?
O002 N00A 1.218(10) . ?
N003 N009 1.313(7) . ?
N003 C00K 1.372(9) . ?
N003 C00X 1.469(10) . ?
N005 O008 1.239(9) . ?
N005 O00G 1.240(9) . ?
N005 C00K 1.397(8) . ?
O006 N00I 1.222(9) . ?
O007 N00I 1.212(9) . ?
N009 C00P 1.323(9) . ?
N00A O00F 1.222(10) . ?
N00A C00Q 1.409(9) . ?
O00B N00C 1.227(10) . ?
N00C O00J 1.228(11) . ?
N00C C00P 1.422(8) . ?
N00D C00Q 1.346(9) . ?
F00H C4 1.303(14) . ?
N00I C00W 1.401(9) . ?
C00K C00N 1.397(9) . ?
N00L H00A 0.8600 . ?
N00L H00B 0.8600 . ?
N00L C00O 1.345(10) . ?
N00M H00G 0.8600 . ?
N00M H00H 0.8600 . ?
N00M C00N 1.317(10) . ?
C00N C00P 1.409(9) . ?
C00O C00Q 1.414(9) . ?
C00O C00W 1.390(9) . ?
C00U H00C 0.9700 . ?
C00U H00D 0.9700 . ?
C00U C00V 1.483(13) . ?
C00V H00E 0.9700 . ?
C00V H00F 0.9700 . ?
C00V C4 1.502(14) . ?
C00X H00I 0.9700 . ?
C00X H00J 0.9700 . ?
C00X C00Y 1.546(13) . ?
C00Y H00K 0.9700 . ?
C00Y H00L 0.9700 . ?
C00Y C0AA 1.445(19) . ?
C4 F0AA 1.306(18) . ?
C4 F2 1.257(18) . ?
C0AA F1 1.332(16) . ?
C0AA F1AA 1.364(18) . ?
C0AA F4 1.304(17) . ?
